data_7030841
loop_
_publ_author_name
'Tahara, Keishiro'
'Akita, Tetsuhiro'
'Katao, Shohei'
'Tokunaga, Ken'
'Kikuchi, Jun-Ichi'

_publ_section_title
;
 Construction of covalent- and hydrogen-bonded assemblies from
 1',1'''-biferrocenediboronic acid as a new organobimetallic building
 block.
;
_journal_issue 25
_journal_name_full 'Dalton transactions (Cambridge, England : 2003)'
_journal_page_first 9579
_journal_page_last 9585
_journal_paper_doi 10.1039/c4dt00988f
_journal_volume 43
_journal_year 2014
_chemical_formula_moiety 'C50 H48 B4 Fe4 O8'
_chemical_formula_sum 'C50 H48 B4 Fe4 O8'
_chemical_formula_weight 1043.55
_space_group_IT_number 14
_symmetry_cell_setting monoclinic
_symmetry_Int_Tables_number 14
_symmetry_space_group_name_Hall '-P 2yn'
_symmetry_space_group_name_H-M 'P 1 21/n 1'
_atom_sites_solution_hydrogens geom
_atom_sites_solution_primary direct
_atom_sites_solution_secondary difmap
_cell_angle_alpha 90.0000
_cell_angle_beta 91.4018(7)
_cell_angle_gamma 90.0000
_cell_formula_units_Z 2
_cell_length_a 8.47820(15)
_cell_length_b 10.08625(18)
_cell_length_c 25.0146(5)
_cell_measurement_reflns_used 27157
_cell_measurement_temperature 123
_cell_measurement_theta_max 27.49
_cell_measurement_theta_min 3.14
_cell_volume 2138.44(7)
_computing_cell_refinement 'RAPID AUTO'
_computing_data_collection 'RAPID AUTO (Rigaku, ????)'
_computing_data_reduction 'RAPID AUTO'
_computing_molecular_graphics 'CrystalStructure 4.0'
_computing_publication_material 'CrystalStructure 4.0 (Rigaku, 2010)'
_computing_structure_refinement 'SHELXL97 (Sheldrick, 2008)'
_computing_structure_solution 'Il Milione (Burla, et al., 2007)'
_diffrn_ambient_temperature 123
_diffrn_detector_area_resol_mean 10.000
_diffrn_measured_fraction_theta_full 0.999
_diffrn_measured_fraction_theta_max 0.999
_diffrn_measurement_device_type 'Rigaku R-AXIS RAPID'
_diffrn_measurement_method \w
_diffrn_radiation_type 'Mo K\a'
_diffrn_radiation_wavelength 0.71075
_diffrn_reflns_av_R_equivalents 0.0273
_diffrn_reflns_limit_h_max 11
_diffrn_reflns_limit_h_min -10
_diffrn_reflns_limit_k_max 13
_diffrn_reflns_limit_k_min -13
_diffrn_reflns_limit_l_max 32
_diffrn_reflns_limit_l_min -32
_diffrn_reflns_number 36041
_diffrn_reflns_theta_full 27.48
_diffrn_reflns_theta_max 27.48
_diffrn_standards_number 0
_exptl_absorpt_coefficient_mu 1.388
_exptl_absorpt_correction_T_max 0.973
_exptl_absorpt_correction_T_min 0.847
_exptl_absorpt_correction_type multi-scan
_exptl_absorpt_process_details 'ABSCOR (Rigaku, 1995)'
_exptl_crystal_colour orange
_exptl_crystal_density_diffrn 1.621
_exptl_crystal_density_method 'not measured'
_exptl_crystal_description needle
_exptl_crystal_F_000 1072.00
_exptl_crystal_size_max 0.110
_exptl_crystal_size_mid 0.030
_exptl_crystal_size_min 0.020
_refine_diff_density_max 0.720
_refine_diff_density_min -0.330
_refine_ls_extinction_method none
_refine_ls_goodness_of_fit_ref 1.142
_refine_ls_hydrogen_treatment constr
_refine_ls_number_parameters 298
_refine_ls_number_reflns 4879
_refine_ls_number_restraints 0
_refine_ls_R_factor_gt 0.0286
_refine_ls_shift/su_max 0.001
_refine_ls_structure_factor_coef Fsqd
_refine_ls_weighting_details 'w = 1/[\s^2^(Fo^2^)+(0.0422P)^2^+0.5926P] where P=(Fo^2^+2Fc^2^)/3'
_refine_ls_weighting_scheme calc
_refine_ls_wR_factor_ref 0.0765
_reflns_number_gt 4316
_reflns_number_total 4879
_reflns_threshold_expression F^2^>2.0\s(F^2^)
_cod_data_source_file c4dt00988f2.cif
_cod_data_source_block Dimer
_cod_depositor_comments 'Adding full bibliography for 7030839--7030841.cif.'
_cod_database_code 7030841

loop_
_symmetry_equiv_pos_site_id
_symmetry_equiv_pos_as_xyz
1 +X,+Y,+Z
2 1/2-X,1/2+Y,1/2-Z
3 -X,-Y,-Z
4 1/2+X,1/2-Y,1/2+Z

loop_
_atom_site_label
_atom_site_type_symbol
_atom_site_fract_x
_atom_site_fract_y
_atom_site_fract_z
_atom_site_U_iso_or_equiv
_atom_site_adp_type
_atom_site_occupancy
_atom_site_symmetry_multiplicity
_atom_site_calc_flag
_atom_site_refinement_flags
Fe1 Fe 0.55408(3) 0.29316(2) 0.420380(9) 0.01631(8) Uani 1.0 4 d .
Fe2 Fe 1.01392(3) 0.71259(2) 0.718365(9) 0.01533(7) Uani 1.0 4 d .
O1 O 0.67791(14) 0.18311(11) 0.56840(5) 0.0222(3) Uani 1.0 4 d .
O2 O 0.85994(13) 0.12314(11) 0.50055(5) 0.0236(3) Uani 1.0 4 d .
O3 O 0.90013(13) 0.47085(11) 0.60429(4) 0.0205(3) Uani 1.0 4 d .
O4 O 1.06201(14) 0.33782(12) 0.66363(4) 0.0225(3) Uani 1.0 4 d .
C1 C 0.4224(2) 0.13212(17) 0.39647(7) 0.0252(4) Uani 1.0 4 d .
C2 C 0.3359(2) 0.20960(17) 0.43333(7) 0.0253(4) Uani 1.0 4 d .
C3 C 0.4262(2) 0.21549(16) 0.48222(7) 0.0226(4) Uani 1.0 4 d .
C4 C 0.57000(19) 0.14343(15) 0.47582(6) 0.0202(4) Uani 1.0 4 d .
C5 C 0.5655(2) 0.09189(16) 0.42221(7) 0.0221(4) Uani 1.0 4 d .
C6 C 0.72135(18) 0.34985(15) 0.36689(6) 0.0169(3) Uani 1.0 4 d .
C7 C 0.57623(18) 0.41821(16) 0.35620(7) 0.0201(4) Uani 1.0 4 d .
C8 C 0.53616(19) 0.49190(16) 0.40240(7) 0.0235(4) Uani 1.0 4 d .
C9 C 0.6560(2) 0.46939(15) 0.44247(7) 0.0217(4) Uani 1.0 4 d .
C10 C 0.76989(18) 0.38197(15) 0.42059(6) 0.0180(3) Uani 1.0 4 d .
C11 C 0.8071(2) 0.18856(16) 0.60660(7) 0.0219(4) Uani 1.0 4 d .
C12 C 0.9944(2) 0.14724(18) 0.53546(7) 0.0245(4) Uani 1.0 4 d .
C13 C 0.95597(19) 0.24100(17) 0.58098(6) 0.0194(4) Uani 1.0 4 d .
C14 C 0.93065(19) 0.38237(15) 0.56101(6) 0.0195(4) Uani 1.0 4 d .
C15 C 1.0925(2) 0.24438(18) 0.62185(7) 0.0235(4) Uani 1.0 4 d .
C16 C 0.91596(18) 0.53148(16) 0.70123(6) 0.0191(4) Uani 1.0 4 d .
C17 C 0.79942(18) 0.63414(17) 0.69924(7) 0.0220(4) Uani 1.0 4 d .
C18 C 0.7941(2) 0.69699(17) 0.74995(7) 0.0243(4) Uani 1.0 4 d .
C19 C 0.9090(2) 0.63477(17) 0.78423(6) 0.0235(4) Uani 1.0 4 d .
C20 C 0.98304(19) 0.53273(16) 0.75468(6) 0.0207(4) Uani 1.0 4 d .
C21 C 1.20358(18) 0.74272(16) 0.66963(6) 0.0178(3) Uani 1.0 4 d .
C22 C 1.0781(2) 0.83389(16) 0.65715(7) 0.0208(4) Uani 1.0 4 d .
C23 C 1.0473(2) 0.90914(16) 0.70433(7) 0.0253(4) Uani 1.0 4 d .
C24 C 1.1520(2) 0.86448(17) 0.74566(7) 0.0258(4) Uani 1.0 4 d .
C25 C 1.24753(19) 0.76154(17) 0.72444(6) 0.0214(4) Uani 1.0 4 d .
B1 B 0.7101(3) 0.14727(17) 0.51710(7) 0.0203(4) Uani 1.0 4 d .
B2 B 0.9649(2) 0.44367(18) 0.65389(7) 0.0192(4) Uani 1.0 4 d .
H11A H 0.8276 0.0987 0.6211 0.0263 Uiso 1.0 4 calc R
H11B H 0.7787 0.2470 0.6367 0.0263 Uiso 1.0 4 calc R
H12A H 1.0807 0.1857 0.5144 0.0294 Uiso 1.0 4 calc R
H12B H 1.0322 0.0619 0.5505 0.0294 Uiso 1.0 4 calc R
H14A H 1.0257 0.4124 0.5423 0.0233 Uiso 1.0 4 calc R
H14B H 0.8405 0.3842 0.5351 0.0233 Uiso 1.0 4 calc R
H15A H 1.1076 0.1550 0.6375 0.0282 Uiso 1.0 4 calc R
H15B H 1.1908 0.2694 0.6038 0.0282 Uiso 1.0 4 calc R
H1 H 0.3898 0.1111 0.3609 0.0302 Uiso 1.0 4 calc R
H2 H 0.2361 0.2500 0.4266 0.0304 Uiso 1.0 4 calc R
H3 H 0.3958 0.2600 0.5138 0.0271 Uiso 1.0 4 calc R
H5 H 0.6453 0.0395 0.4066 0.0265 Uiso 1.0 4 calc R
H7 H 0.5164 0.4149 0.3236 0.0241 Uiso 1.0 4 calc R
H8 H 0.4457 0.5465 0.4060 0.0282 Uiso 1.0 4 calc R
H9 H 0.6592 0.5061 0.4775 0.0261 Uiso 1.0 4 calc R
H10 H 0.8624 0.3504 0.4386 0.0216 Uiso 1.0 4 calc R
H17 H 0.7357 0.6567 0.6688 0.0264 Uiso 1.0 4 calc R
H18 H 0.7263 0.7678 0.7594 0.0292 Uiso 1.0 4 calc R
H19 H 0.9319 0.6575 0.8204 0.0282 Uiso 1.0 4 calc R
H20 H 1.0634 0.4750 0.7680 0.0248 Uiso 1.0 4 calc R
H22 H 1.0248 0.8428 0.6235 0.0250 Uiso 1.0 4 calc R
H23 H 0.9704 0.9770 0.7074 0.0303 Uiso 1.0 4 calc R
H24 H 1.1574 0.8974 0.7812 0.0310 Uiso 1.0 4 calc R
H25 H 1.3271 0.7137 0.7436 0.0257 Uiso 1.0 4 calc R

loop_
_atom_site_aniso_label
_atom_site_aniso_U_11
_atom_site_aniso_U_22
_atom_site_aniso_U_33
_atom_site_aniso_U_12
_atom_site_aniso_U_13
_atom_site_aniso_U_23
Fe1 0.01673(13) 0.01534(12) 0.01705(13) -0.00321(8) 0.00449(9) 0.00011(8)
Fe2 0.01585(12) 0.01699(12) 0.01324(12) 0.00100(8) 0.00209(8) -0.00146(8)
O1 0.0229(6) 0.0239(6) 0.0202(6) -0.0059(5) 0.0039(5) -0.0004(5)
O2 0.0259(6) 0.0224(6) 0.0224(6) 0.0022(5) 0.0007(5) -0.0060(5)
O3 0.0268(6) 0.0170(6) 0.0178(6) -0.0003(5) -0.0007(5) -0.0010(5)
O4 0.0271(6) 0.0223(6) 0.0181(6) 0.0021(5) -0.0017(5) -0.0019(5)
C1 0.0293(9) 0.0242(9) 0.0222(9) -0.0133(7) 0.0024(7) -0.0010(7)
C2 0.0198(8) 0.0318(10) 0.0246(9) -0.0090(7) 0.0045(7) 0.0043(7)
C3 0.0231(9) 0.0233(9) 0.0218(9) -0.0070(7) 0.0086(7) 0.0010(7)
C4 0.0242(8) 0.0156(8) 0.0211(8) -0.0060(7) 0.0044(7) 0.0018(6)
C5 0.0281(9) 0.0143(8) 0.0241(9) -0.0060(7) 0.0057(7) -0.0021(6)
C6 0.0176(7) 0.0161(8) 0.0173(8) -0.0042(6) 0.0038(6) 0.0015(6)
C7 0.0188(8) 0.0207(8) 0.0208(8) -0.0021(7) 0.0022(6) 0.0057(7)
C8 0.0231(8) 0.0176(8) 0.0301(9) 0.0024(7) 0.0089(7) 0.0035(7)
C9 0.0271(9) 0.0160(8) 0.0224(8) -0.0052(7) 0.0078(7) -0.0023(6)
C10 0.0186(8) 0.0178(8) 0.0177(8) -0.0058(6) 0.0025(6) -0.0012(6)
C11 0.0275(9) 0.0203(8) 0.0181(8) -0.0044(7) 0.0021(7) 0.0018(6)
C12 0.0232(8) 0.0263(9) 0.0242(9) 0.0036(7) 0.0011(7) -0.0062(7)
C13 0.0236(9) 0.0175(8) 0.0173(8) -0.0009(7) 0.0025(7) -0.0002(6)
C14 0.0236(8) 0.0189(8) 0.0159(8) -0.0038(7) 0.0020(6) -0.0005(6)
C15 0.0256(9) 0.0228(8) 0.0221(9) 0.0032(7) 0.0008(7) -0.0028(7)
C16 0.0177(8) 0.0208(8) 0.0189(8) -0.0046(7) 0.0022(6) 0.0018(7)
C17 0.0155(8) 0.0274(9) 0.0232(9) -0.0021(7) 0.0010(6) 0.0011(7)
C18 0.0189(8) 0.0298(9) 0.0246(9) 0.0027(7) 0.0079(7) -0.0003(7)
C19 0.0258(9) 0.0299(9) 0.0150(8) 0.0005(7) 0.0068(7) 0.0000(7)
C20 0.0224(8) 0.0217(8) 0.0181(8) 0.0019(7) 0.0043(6) 0.0045(6)
C21 0.0177(8) 0.0181(8) 0.0176(8) -0.0042(6) 0.0031(6) -0.0012(6)
C22 0.0250(8) 0.0170(8) 0.0206(8) -0.0011(7) 0.0030(7) 0.0020(6)
C23 0.0308(9) 0.0167(8) 0.0286(9) -0.0002(7) 0.0054(7) -0.0022(7)
C24 0.0291(9) 0.0250(9) 0.0234(9) -0.0065(8) 0.0036(7) -0.0095(7)
C25 0.0171(8) 0.0271(9) 0.0202(8) -0.0041(7) 0.0001(6) -0.0034(7)
B1 0.0269(10) 0.0121(8) 0.0219(9) -0.0027(7) 0.0038(8) 0.0008(7)
B2 0.0183(9) 0.0194(9) 0.0200(9) -0.0048(7) 0.0014(7) 0.0013(7)

loop_
_atom_type_symbol
_atom_type_description
_atom_type_scat_dispersion_real
_atom_type_scat_dispersion_imag
_atom_type_scat_source
C C 0.0033 0.0016
;
International Tables for Crystallography
(1992, Vol. C, Tables 4.2.6.8 and 6.1.1.4)
;
H H 0.0000 0.0000
;
International Tables for Crystallography
(1992, Vol. C, Table 6.1.1.4)
;
B B 0.0013 0.0007
;
International Tables for Crystallography
(1992, Vol. C, Tables 4.2.6.8 and 6.1.1.4)
;
Fe Fe 0.3463 0.8444
;
International Tables for Crystallography
(1992, Vol. C, Tables 4.2.6.8 and 6.1.1.4)
;
O O 0.0106 0.0060
;
International Tables for Crystallography
(1992, Vol. C, Tables 4.2.6.8 and 6.1.1.4)
;

loop_
_geom_angle_atom_site_label_1
_geom_angle_atom_site_label_2
_geom_angle_atom_site_label_3
_geom_angle
_geom_angle_publ_flag
_geom_angle_site_symmetry_1
_geom_angle_site_symmetry_3
C1 Fe1 C2 40.51(7) yes . .
C1 Fe1 C3 68.04(7) yes . .
C1 Fe1 C4 68.95(7) yes . .
C1 Fe1 C5 40.66(7) yes . .
C1 Fe1 C6 114.20(7) yes . .
C1 Fe1 C7 108.53(7) yes . .
C1 Fe1 C8 132.08(7) yes . .
C1 Fe1 C9 171.65(7) yes . .
C1 Fe1 C10 146.22(7) yes . .
C2 Fe1 C3 40.45(7) yes . .
C2 Fe1 C4 68.79(7) yes . .
C2 Fe1 C5 68.37(7) yes . .
C2 Fe1 C6 148.29(7) yes . .
C2 Fe1 C7 118.20(7) yes . .
C2 Fe1 C8 111.71(7) yes . .
C2 Fe1 C9 133.29(7) yes . .
C2 Fe1 C10 170.68(7) yes . .
C3 Fe1 C4 40.70(7) yes . .
C3 Fe1 C5 68.28(7) yes . .
C3 Fe1 C6 167.66(7) yes . .
C3 Fe1 C7 151.43(7) yes . .
C3 Fe1 C8 119.71(7) yes . .
C3 Fe1 C9 110.68(7) yes . .
C3 Fe1 C10 130.77(7) yes . .
C4 Fe1 C5 41.21(7) yes . .
C4 Fe1 C6 127.57(7) yes . .
C4 Fe1 C7 166.96(7) yes . .
C4 Fe1 C8 150.12(7) yes . .
C4 Fe1 C9 115.87(7) yes . .
C4 Fe1 C10 106.12(7) yes . .
C5 Fe1 C6 105.03(7) yes . .
C5 Fe1 C7 128.73(7) yes . .
C5 Fe1 C8 168.60(7) yes . .
C5 Fe1 C9 147.33(7) yes . .
C5 Fe1 C10 113.37(7) yes . .
C6 Fe1 C7 40.73(6) yes . .
C6 Fe1 C8 68.61(7) yes . .
C6 Fe1 C9 68.94(7) yes . .
C6 Fe1 C10 40.98(6) yes . .
C7 Fe1 C8 40.46(7) yes . .
C7 Fe1 C9 68.38(7) yes . .
C7 Fe1 C10 68.45(6) yes . .
C8 Fe1 C9 40.69(7) yes . .
C8 Fe1 C10 68.53(7) yes . .
C9 Fe1 C10 40.91(7) yes . .
C16 Fe2 C17 41.10(7) yes . .
C16 Fe2 C18 69.14(7) yes . .
C16 Fe2 C19 69.18(7) yes . .
C16 Fe2 C20 41.17(6) yes . .
C16 Fe2 C21 109.00(7) yes . .
C16 Fe2 C22 119.42(7) yes . .
C16 Fe2 C23 152.96(7) yes . .
C16 Fe2 C24 165.58(7) yes . .
C16 Fe2 C25 128.21(7) yes . .
C17 Fe2 C18 40.75(7) yes . .
C17 Fe2 C19 68.64(7) yes . .
C17 Fe2 C20 68.64(7) yes . .
C17 Fe2 C21 128.66(7) yes . .
C17 Fe2 C22 108.07(7) yes . .
C17 Fe2 C23 117.84(7) yes . .
C17 Fe2 C24 151.27(7) yes . .
C17 Fe2 C25 166.66(7) yes . .
C18 Fe2 C19 40.78(7) yes . .
C18 Fe2 C20 68.50(7) yes . .
C18 Fe2 C21 165.61(7) yes . .
C18 Fe2 C22 126.62(7) yes . .
C18 Fe2 C23 105.86(7) yes . .
C18 Fe2 C24 116.71(7) yes . .
C18 Fe2 C25 151.58(7) yes . .
C19 Fe2 C20 40.63(7) yes . .
C19 Fe2 C21 153.09(7) yes . .
C19 Fe2 C22 163.93(7) yes . .
C19 Fe2 C23 125.27(7) yes . .
C19 Fe2 C24 106.03(7) yes . .
C19 Fe2 C25 118.18(7) yes . .
C20 Fe2 C21 120.14(7) yes . .
C20 Fe2 C22 154.35(7) yes . .
C20 Fe2 C23 163.61(7) yes . .
C20 Fe2 C24 126.61(7) yes . .
C20 Fe2 C25 108.37(7) yes . .
C21 Fe2 C22 40.88(7) yes . .
C21 Fe2 C23 68.95(7) yes . .
C21 Fe2 C24 68.75(7) yes . .
C21 Fe2 C25 40.59(6) yes . .
C22 Fe2 C23 41.13(7) yes . .
C22 Fe2 C24 68.86(7) yes . .
C22 Fe2 C25 68.64(7) yes . .
C23 Fe2 C24 40.81(7) yes . .
C23 Fe2 C25 68.81(7) yes . .
C24 Fe2 C25 40.97(7) yes . .
C11 O1 B1 117.88(14) yes . .
C12 O2 B1 120.93(14) yes . .
C14 O3 B2 118.91(13) yes . .
C15 O4 B2 120.11(13) yes . .
Fe1 C1 C2 70.27(10) yes . .
Fe1 C1 C5 68.95(10) yes . .
C2 C1 C5 108.13(15) yes . .
Fe1 C2 C1 69.22(10) yes . .
Fe1 C2 C3 69.75(10) yes . .
C1 C2 C3 107.65(15) yes . .
Fe1 C3 C2 69.80(10) yes . .
Fe1 C3 C4 69.18(10) yes . .
C2 C3 C4 108.86(15) yes . .
Fe1 C4 C3 70.12(10) yes . .
Fe1 C4 C5 68.66(9) yes . .
Fe1 C4 B1 117.82(11) yes . .
C3 C4 C5 106.54(14) yes . .
C3 C4 B1 123.50(14) yes . .
C5 C4 B1 129.09(15) yes . .
Fe1 C5 C1 70.39(10) yes . .
Fe1 C5 C4 70.13(9) yes . .
C1 C5 C4 108.82(15) yes . .
Fe1 C6 C7 69.61(10) yes . .
Fe1 C6 C10 68.85(9) yes . .
Fe1 C6 C21 123.15(11) yes . 3_766
C7 C6 C10 107.01(14) yes . .
C7 C6 C21 125.21(14) yes . 3_766
C10 C6 C21 127.63(14) yes . 3_766
Fe1 C7 C6 69.66(9) yes . .
Fe1 C7 C8 69.97(10) yes . .
C6 C7 C8 108.76(14) yes . .
Fe1 C8 C7 69.57(10) yes . .
Fe1 C8 C9 69.17(9) yes . .
C7 C8 C9 107.91(14) yes . .
Fe1 C9 C8 70.14(10) yes . .
Fe1 C9 C10 69.20(9) yes . .
C8 C9 C10 107.80(15) yes . .
Fe1 C10 C6 70.17(9) yes . .
Fe1 C10 C9 69.90(9) yes . .
C6 C10 C9 108.53(14) yes . .
O1 C11 C13 111.06(14) yes . .
O2 C12 C13 112.20(14) yes . .
C11 C13 C12 107.09(14) yes . .
C11 C13 C14 110.55(14) yes . .
C11 C13 C15 110.39(14) yes . .
C12 C13 C14 111.54(13) yes . .
C12 C13 C15 110.02(14) yes . .
C14 C13 C15 107.28(14) yes . .
O3 C14 C13 111.22(12) yes . .
O4 C15 C13 110.82(14) yes . .
Fe2 C16 C17 68.78(10) yes . .
Fe2 C16 C20 69.45(9) yes . .
Fe2 C16 B2 123.85(12) yes . .
C17 C16 C20 106.41(14) yes . .
C17 C16 B2 125.93(14) yes . .
C20 C16 B2 127.56(15) yes . .
Fe2 C17 C16 70.13(9) yes . .
Fe2 C17 C18 70.31(10) yes . .
C16 C17 C18 109.20(15) yes . .
Fe2 C18 C17 68.94(10) yes . .
Fe2 C18 C19 69.62(10) yes . .
C17 C18 C19 107.73(15) yes . .
Fe2 C19 C18 69.61(10) yes . .
Fe2 C19 C20 69.70(9) yes . .
C18 C19 C20 108.02(14) yes . .
Fe2 C20 C16 69.38(9) yes . .
Fe2 C20 C19 69.66(10) yes . .
C16 C20 C19 108.63(14) yes . .
Fe2 C21 C6 129.20(12) yes . 3_766
Fe2 C21 C22 68.82(10) yes . .
Fe2 C21 C25 68.92(9) yes . .
C6 C21 C22 127.22(14) yes 3_766 .
C6 C21 C25 125.34(14) yes 3_766 .
C22 C21 C25 107.40(14) yes . .
Fe2 C22 C21 70.30(10) yes . .
Fe2 C22 C23 69.07(10) yes . .
C21 C22 C23 108.02(15) yes . .
Fe2 C23 C22 69.81(10) yes . .
Fe2 C23 C24 69.64(10) yes . .
C22 C23 C24 107.99(15) yes . .
Fe2 C24 C23 69.55(10) yes . .
Fe2 C24 C25 69.80(10) yes . .
C23 C24 C25 108.08(15) yes . .
Fe2 C25 C21 70.49(9) yes . .
Fe2 C25 C24 69.23(10) yes . .
C21 C25 C24 108.50(14) yes . .
O1 B1 O2 122.66(15) yes . .
O1 B1 C4 117.57(15) yes . .
O2 B1 C4 119.65(15) yes . .
O3 B2 O4 122.92(15) yes . .
O3 B2 C16 118.01(15) yes . .
O4 B2 C16 118.93(14) yes . .
Fe1 C1 H1 126.408 no . .
C2 C1 H1 125.934 no . .
C5 C1 H1 125.938 no . .
Fe1 C2 H2 126.425 no . .
C1 C2 H2 126.189 no . .
C3 C2 H2 126.161 no . .
Fe1 C3 H3 127.036 no . .
C2 C3 H3 125.570 no . .
C4 C3 H3 125.567 no . .
Fe1 C5 H5 125.473 no . .
C1 C5 H5 125.598 no . .
C4 C5 H5 125.585 no . .
Fe1 C7 H7 126.326 no . .
C6 C7 H7 125.622 no . .
C8 C7 H7 125.619 no . .
Fe1 C8 H8 126.784 no . .
C7 C8 H8 126.057 no . .
C9 C8 H8 126.037 no . .
Fe1 C9 H9 126.136 no . .
C8 C9 H9 126.103 no . .
C10 C9 H9 126.100 no . .
Fe1 C10 H10 125.780 no . .
C6 C10 H10 125.748 no . .
C9 C10 H10 125.722 no . .
O1 C11 H11A 109.432 no . .
O1 C11 H11B 109.422 no . .
C13 C11 H11A 109.430 no . .
C13 C11 H11B 109.427 no . .
H11A C11 H11B 108.019 no . .
O2 C12 H12A 109.168 no . .
O2 C12 H12B 109.171 no . .
C13 C12 H12A 109.166 no . .
C13 C12 H12B 109.164 no . .
H12A C12 H12B 107.880 no . .
O3 C14 H14A 109.391 no . .
O3 C14 H14B 109.393 no . .
C13 C14 H14A 109.383 no . .
C13 C14 H14B 109.384 no . .
H14A C14 H14B 108.010 no . .
O4 C15 H15A 109.487 no . .
O4 C15 H15B 109.480 no . .
C13 C15 H15A 109.478 no . .
C13 C15 H15B 109.470 no . .
H15A C15 H15B 108.061 no . .
Fe2 C17 H17 125.751 no . .
C16 C17 H17 125.409 no . .
C18 C17 H17 125.392 no . .
Fe2 C18 H18 126.868 no . .
C17 C18 H18 126.123 no . .
C19 C18 H18 126.150 no . .
Fe2 C19 H19 126.273 no . .
C18 C19 H19 125.987 no . .
C20 C19 H19 125.989 no . .
Fe2 C20 H20 126.852 no . .
C16 C20 H20 125.692 no . .
C19 C20 H20 125.677 no . .
Fe2 C22 H22 126.214 no . .
C21 C22 H22 125.987 no . .
C23 C22 H22 125.989 no . .
Fe2 C23 H23 126.116 no . .
C22 C23 H23 126.024 no . .
C24 C23 H23 125.989 no . .
Fe2 C24 H24 126.270 no . .
C23 C24 H24 125.959 no . .
C25 C24 H24 125.958 no . .
Fe2 C25 H25 126.108 no . .
C21 C25 H25 125.761 no . .
C24 C25 H25 125.740 no . .

loop_
_geom_bond_atom_site_label_1
_geom_bond_atom_site_label_2
_geom_bond_distance
_geom_bond_publ_flag
_geom_bond_site_symmetry_2
Fe1 C1 2.0519(18) yes .
Fe1 C2 2.0658(18) yes .
Fe1 C3 2.0652(18) yes .
Fe1 C4 2.0526(16) yes .
Fe1 C5 2.0328(17) yes .
Fe1 C6 2.0546(16) yes .
Fe1 C7 2.0538(18) yes .
Fe1 C8 2.0592(17) yes .
Fe1 C9 2.0463(16) yes .
Fe1 C10 2.0371(16) yes .
Fe2 C16 2.0477(16) yes .
Fe2 C17 2.0297(16) yes .
Fe2 C18 2.0479(18) yes .
Fe2 C19 2.0480(16) yes .
Fe2 C20 2.0485(16) yes .
Fe2 C21 2.0640(16) yes .
Fe2 C22 2.0442(18) yes .
Fe2 C23 2.0343(17) yes .
Fe2 C24 2.0356(18) yes .
Fe2 C25 2.0433(17) yes .
O1 C11 1.437(2) yes .
O1 B1 1.367(3) yes .
O2 C12 1.440(2) yes .
O2 B1 1.367(3) yes .
O3 C14 1.4315(19) yes .
O3 B2 1.372(2) yes .
O4 C15 1.435(2) yes .
O4 B2 1.366(3) yes .
C1 C2 1.425(3) yes .
C1 C5 1.419(3) yes .
C2 C3 1.428(3) yes .
C3 C4 1.432(3) yes .
C4 C5 1.438(3) yes .
C4 B1 1.555(3) yes .
C6 C7 1.430(3) yes .
C6 C10 1.432(3) yes .
C6 C21 1.463(3) yes 3_766
C7 C8 1.422(3) yes .
C8 C9 1.428(3) yes .
C9 C10 1.427(3) yes .
C11 C13 1.524(3) yes .
C12 C13 1.522(3) yes .
C13 C14 1.524(3) yes .
C13 C15 1.526(3) yes .
C16 C17 1.431(3) yes .
C16 C20 1.440(3) yes .
C16 B2 1.544(3) yes .
C17 C18 1.420(3) yes .
C18 C19 1.427(3) yes .
C19 C20 1.422(3) yes .
C21 C22 1.435(3) yes .
C21 C25 1.425(3) yes .
C22 C23 1.433(3) yes .
C23 C24 1.419(3) yes .
C24 C25 1.427(3) yes .
C1 H1 0.950 no .
C2 H2 0.950 no .
C3 H3 0.950 no .
C5 H5 0.950 no .
C7 H7 0.950 no .
C8 H8 0.950 no .
C9 H9 0.950 no .
C10 H10 0.950 no .
C11 H11A 0.990 no .
C11 H11B 0.990 no .
C12 H12A 0.990 no .
C12 H12B 0.990 no .
C14 H14A 0.990 no .
C14 H14B 0.990 no .
C15 H15A 0.990 no .
C15 H15B 0.990 no .
C17 H17 0.950 no .
C18 H18 0.950 no .
C19 H19 0.950 no .
C20 H20 0.950 no .
C22 H22 0.950 no .
C23 H23 0.950 no .
C24 H24 0.950 no .
C25 H25 0.950 no .

loop_
_geom_contact_atom_site_label_1
_geom_contact_atom_site_label_2
_geom_contact_distance
_geom_contact_publ_flag
_geom_contact_site_symmetry_2
O1 O3 3.5631(16) no .
O1 C3 3.014(2) no .
O1 C12 2.849(2) no .
O1 C14 2.947(2) no .
O2 C5 3.151(2) no .
O2 C10 3.3651(19) no .
O2 C11 2.781(3) no .
O2 C14 3.0723(19) no .
O3 C10 3.2408(19) no 3_766
O3 C11 2.955(2) no .
O3 C15 2.835(3) no .
O3 C17 3.030(2) no .
O4 C11 2.970(2) no .
O4 C14 2.8092(19) no .
O4 C20 3.094(2) no .
C5 C21 3.480(3) no 3_766
C6 B2 3.428(3) no 3_766
C7 C25 3.120(3) no 3_766
C10 C14 3.500(3) no 3_766
C10 C22 3.210(3) no 3_766
C10 B1 3.428(3) no .
C10 B2 3.438(3) no 3_766
C11 B2 3.120(3) no .
C13 B1 2.762(3) no .
C13 B2 2.739(3) no .
C14 B1 3.198(3) no .
O1 C1 3.412(2) no 3_656
O1 C5 3.469(2) no 3_656
O2 O2 3.4372(16) no 3_756
O2 C12 3.135(3) no 3_756
O4 C24 3.291(2) no 2_746
O4 C25 3.2890(19) no 2_746
C1 O1 3.412(2) no 3_656
C4 C4 3.364(3) no 3_656
C5 O1 3.469(2) no 3_656
C7 C17 3.483(3) no 3_666
C7 C24 3.598(3) no 4_464
C11 C19 3.369(3) no 2_646
C12 O2 3.135(3) no 3_756
C12 C12 3.462(3) no 3_756
C17 C7 3.483(3) no 3_666
C19 C11 3.369(3) no 2_656
C20 C24 3.530(3) no 2_746
C20 C25 3.594(3) no 2_746
C24 O4 3.291(2) no 2_756
C24 C7 3.598(3) no 4_565
C24 C20 3.530(3) no 2_756
C25 O4 3.2890(19) no 2_756
C25 C20 3.594(3) no 2_756
O1 H12B 3.2835 no .
O1 H14B 2.6001 no .
O1 H3 2.8331 no .
O2 H11A 3.0451 no .
O2 H14A 3.3918 no .
O2 H14B 2.7775 no .
O2 H5 3.0558 no .
O2 H10 2.7668 no .
O2 H22 3.2937 no 3_766
O3 H11B 2.6186 no .
O3 H15B 3.1944 no .
O3 H10 2.9262 no 3_766
O3 H17 2.8585 no .
O4 H11A 3.2855 no .
O4 H11B 2.6428 no .
O4 H14A 3.1359 no .
O4 H20 2.9544 no .
C1 H3 3.2191 no .
C1 H7 3.4880 no .
C2 H5 3.2186 no .
C2 H8 3.5931 no .
C3 H1 3.2209 no .
C3 H5 3.2177 no .
C3 H9 3.5384 no .
C4 H1 3.2394 no .
C4 H2 3.2425 no .
C4 H10 3.3884 no .
C5 H2 3.2202 no .
C5 H3 3.2182 no .
C6 H5 3.3514 no .
C6 H8 3.2345 no .
C6 H9 3.2375 no .
C6 H22 2.9052 no 3_766
C6 H25 2.8579 no 3_766
C7 H1 3.4808 no .
C7 H9 3.2213 no .
C7 H10 3.2187 no .
C7 H25 2.9629 no 3_766
C8 H15B 3.3465 no 3_766
C8 H2 3.5867 no .
C8 H10 3.2227 no .
C9 H14A 2.9667 no 3_766
C9 H14B 2.8949 no .
C9 H15B 3.1694 no 3_766
C9 H3 3.5646 no .
C9 H7 3.2201 no .
C10 H14A 2.8442 no 3_766
C10 H14B 2.9127 no .
C10 H15B 3.5862 no 3_766
C10 H7 3.2184 no .
C10 H8 3.2237 no .
C10 H22 3.0788 no 3_766
C11 H12A 3.3097 no .
C11 H12B 2.7148 no .
C11 H14A 3.3570 no .
C11 H14B 2.6821 no .
C11 H15A 2.6656 no .
C11 H15B 3.3558 no .
C12 H11A 2.6421 no .
C12 H11B 3.3160 no .
C12 H14A 2.6926 no .
C12 H14B 2.7231 no .
C12 H15A 2.7061 no .
C12 H15B 2.6593 no .
C12 H10 3.3447 no .
C14 H11A 3.3578 no .
C14 H11B 2.6885 no .
C14 H12A 2.6422 no .
C14 H12B 3.3569 no .
C14 H14A 3.3377 no 3_766
C14 H15A 3.3212 no .
C14 H15B 2.6821 no .
C14 H9 3.3143 no .
C14 H10 3.1185 no .
C14 H10 3.2162 no 3_766
C15 H11A 2.6837 no .
C15 H11B 2.6953 no .
C15 H12A 2.7504 no .
C15 H12B 2.6049 no .
C15 H14A 2.6650 no .
C15 H14B 3.3216 no .
C16 H11B 3.4791 no .
C16 H18 3.2396 no .
C16 H19 3.2414 no .
C17 H19 3.2160 no .
C17 H20 3.2177 no .
C17 H22 3.4421 no .
C18 H20 3.2214 no .
C18 H23 3.3794 no .
C19 H17 3.2145 no .
C19 H24 3.3861 no .
C20 H17 3.2175 no .
C20 H18 3.2225 no .
C20 H25 3.4572 no .
C21 H5 3.1971 no 3_766
C21 H7 2.8588 no 3_766
C21 H10 2.9074 no 3_766
C21 H23 3.2370 no .
C21 H24 3.2302 no .
C22 H5 3.1392 no 3_766
C22 H10 3.0833 no 3_766
C22 H17 3.4278 no .
C22 H24 3.2241 no .
C22 H25 3.2222 no .
C23 H18 3.3941 no .
C23 H25 3.2194 no .
C24 H19 3.3923 no .
C24 H22 3.2231 no .
C25 H7 2.9556 no 3_766
C25 H20 3.4727 no .
C25 H22 3.2220 no .
C25 H23 3.2213 no .
B1 H11A 2.8062 no .
B1 H11B 3.1958 no .
B1 H12A 3.1676 no .
B1 H12B 2.9640 no .
B1 H14B 2.6664 no .
B1 H3 2.8967 no .
B1 H5 3.0085 no .
B1 H10 3.1371 no .
B2 H11B 2.5655 no .
B2 H14A 2.8695 no .
B2 H14B 3.1853 no .
B2 H15A 3.1830 no .
B2 H15B 2.9060 no .
B2 H10 3.4611 no 3_766
B2 H17 2.9270 no .
B2 H20 2.9709 no .
H11A H12A 3.5741 no .
H11A H12B 2.5325 no .
H11A H14B 3.5973 no .
H11A H15A 2.4657 no .
H11A H15B 3.5636 no .
H11B H14B 2.9511 no .
H11B H15A 2.9382 no .
H12A H14A 2.4383 no .
H12A H14B 2.9111 no .
H12A H15A 3.0967 no .
H12A H15B 2.5450 no .
H12A H10 3.1000 no .
H12A H22 3.5549 no 3_766
H12B H14A 3.5418 no .
H12B H15A 2.4402 no .
H12B H15B 2.8059 no .
H14A H14A 2.7812 no 3_766
H14A H14B 3.0579 no 3_766
H14A H15A 3.5804 no .
H14A H15B 2.5111 no .
H14A H9 3.5954 no .
H14A H9 2.8493 no 3_766
H14A H10 2.9754 no .
H14A H10 2.6137 no 3_766
H14B H15B 3.5867 no .
H14B H9 2.4176 no .
H14B H10 2.4497 no .
H15B H9 3.3175 no 3_766
H1 H2 2.5439 no .
H1 H5 2.5296 no .
H1 H7 3.3855 no .
H2 H3 2.5412 no .
H2 H8 3.5225 no .
H3 H9 3.4753 no .
H5 H22 3.1467 no 3_766
H7 H8 2.5346 no .
H7 H25 2.5263 no 3_766
H8 H9 2.5462 no .
H9 H10 2.5414 no .
H10 H22 2.6829 no 3_766
H17 H18 2.5299 no .
H17 H22 3.3097 no .
H18 H19 2.5455 no .
H18 H23 3.2492 no .
H19 H20 2.5346 no .
H19 H24 3.2498 no .
H20 H25 3.3509 no .
H22 H23 2.5496 no .
H23 H24 2.5351 no .
H24 H25 2.5401 no .
Fe1 H17 3.3171 no 3_666
O1 H1 3.5094 no 3_656
O1 H8 2.9970 no 3_666
O1 H19 2.9651 no 2_646
O2 H12A 3.1792 no 3_756
O2 H12B 2.4517 no 3_756
O3 H2 3.1328 no 3_666
O3 H8 2.9421 no 3_666
O4 H18 3.2272 no 2_646
O4 H24 2.7857 no 2_746
O4 H25 2.7798 no 2_746
C1 H11A 3.1715 no 3_656
C1 H17 2.9825 no 3_666
C1 H19 3.4879 no 4_454
C2 H12A 3.0119 no 1_455
C2 H17 2.9396 no 3_666
C2 H22 3.3818 no 3_666
C3 H12A 3.0718 no 1_455
C3 H9 3.0764 no 3_666
C6 H24 3.3657 no 4_464
C7 H17 2.8063 no 3_666
C7 H24 2.7411 no 4_464
C8 H3 3.3061 no 3_666
C8 H9 3.4669 no 3_666
C8 H17 3.2452 no 3_666
C8 H24 3.4121 no 4_464
C9 H3 2.9772 no 3_666
C9 H9 3.3875 no 3_666
C11 H1 3.5569 no 3_656
C11 H8 3.4356 no 3_666
C11 H18 3.4652 no 2_646
C11 H19 2.7779 no 2_646
C11 H23 3.5578 no 1_545
C12 H12B 3.0176 no 3_756
C14 H8 3.3922 no 3_666
C15 H24 3.5357 no 2_746
C15 H25 3.4308 no 2_746
C16 H18 3.0918 no 2_646
C17 H1 3.3646 no 3_666
C17 H2 3.3643 no 3_666
C17 H7 2.7691 no 3_666
C18 H11A 3.5512 no 2_656
C18 H11B 2.9600 no 2_656
C18 H7 3.3698 no 3_666
C18 H23 3.3475 no 2_646
C19 H11A 3.1609 no 2_656
C19 H11B 2.8069 no 2_656
C19 H1 3.1408 no 4_555
C19 H23 3.5989 no 2_646
C20 H1 3.1441 no 4_555
C20 H18 3.2225 no 2_646
C20 H24 3.4781 no 2_746
C20 H25 3.5984 no 2_746
C21 H20 3.4172 no 2_756
C22 H11A 3.5165 no 1_565
C22 H12B 3.5356 no 1_565
C22 H15A 3.2864 no 1_565
C22 H2 3.4541 no 3_666
C23 H11A 3.3571 no 1_565
C23 H15A 3.0408 no 1_565
C23 H7 3.4868 no 4_565
C23 H20 3.4208 no 2_756
C23 H25 3.4919 no 2_756
C24 H7 3.1909 no 4_565
C24 H20 2.6879 no 2_756
C24 H25 3.5361 no 2_756
C25 H20 2.6883 no 2_756
B1 H12B 3.5026 no 3_756
B2 H18 3.2646 no 2_646
B2 H24 3.5843 no 2_746
H11A C1 3.1715 no 3_656
H11A C18 3.5512 no 2_646
H11A C19 3.1609 no 2_646
H11A C22 3.5165 no 1_545
H11A C23 3.3571 no 1_545
H11A H1 2.8494 no 3_656
H11A H18 3.4816 no 2_646
H11A H19 2.7360 no 2_646
H11A H22 3.0753 no 1_545
H11A H23 2.7396 no 1_545
H11B C18 2.9600 no 2_646
H11B C19 2.8069 no 2_646
H11B H8 3.0000 no 3_666
H11B H18 2.6101 no 2_646
H11B H19 2.2904 no 2_646
H12A O2 3.1792 no 3_756
H12A C2 3.0119 no 1_655
H12A C3 3.0718 no 1_655
H12A H12B 3.1177 no 3_756
H12A H2 2.6700 no 1_655
H12A H3 2.7750 no 1_655
H12B O2 2.4517 no 3_756
H12B C12 3.0176 no 3_756
H12B C22 3.5356 no 1_545
H12B B1 3.5026 no 3_756
H12B H12A 3.1177 no 3_756
H12B H12B 2.8610 no 3_756
H12B H5 3.0868 no 3_756
H12B H22 2.8674 no 1_545
H14A H3 3.5810 no 1_655
H14B H8 2.9530 no 3_666
H15A C22 3.2864 no 1_545
H15A C23 3.0408 no 1_545
H15A H5 3.0932 no 3_756
H15A H22 3.2435 no 1_545
H15A H23 2.7810 no 1_545
H15A H25 3.0684 no 2_746
H15B H3 2.8787 no 1_655
H15B H5 3.4236 no 3_756
H15B H24 3.3780 no 2_746
H1 O1 3.5094 no 3_656
H1 C11 3.5569 no 3_656
H1 C17 3.3646 no 3_666
H1 C19 3.1408 no 4_454
H1 C20 3.1441 no 4_454
H1 H11A 2.8494 no 3_656
H1 H17 2.6709 no 3_666
H1 H18 3.3707 no 3_666
H1 H19 2.9166 no 4_454
H1 H20 2.9125 no 4_454
H1 H22 3.5771 no 3_666
H1 H23 3.5749 no 3_666
H2 O3 3.1328 no 3_666
H2 C17 3.3643 no 3_666
H2 C22 3.4541 no 3_666
H2 H12A 2.6700 no 1_455
H2 H9 3.5348 no 3_666
H2 H10 3.3469 no 1_455
H2 H17 2.5823 no 3_666
H2 H22 2.6842 no 3_666
H3 C8 3.3061 no 3_666
H3 C9 2.9772 no 3_666
H3 H12A 2.7750 no 1_455
H3 H14A 3.5810 no 1_455
H3 H15B 2.8787 no 1_455
H3 H8 3.0843 no 3_666
H3 H9 2.4165 no 3_666
H5 H12B 3.0868 no 3_756
H5 H15A 3.0932 no 3_756
H5 H15B 3.4236 no 3_756
H5 H19 3.4169 no 4_454
H5 H20 3.5223 no 4_454
H7 C17 2.7691 no 3_666
H7 C18 3.3698 no 3_666
H7 C23 3.4868 no 4_464
H7 C24 3.1909 no 4_464
H7 H17 2.2687 no 3_666
H7 H18 3.4248 no 3_666
H7 H23 3.1196 no 4_464
H7 H24 2.4897 no 4_464
H8 O1 2.9970 no 3_666
H8 O3 2.9421 no 3_666
H8 C11 3.4356 no 3_666
H8 C14 3.3922 no 3_666
H8 H11B 3.0000 no 3_666
H8 H14B 2.9530 no 3_666
H8 H3 3.0843 no 3_666
H8 H9 3.1148 no 3_666
H8 H17 3.1499 no 3_666
H9 C3 3.0764 no 3_666
H9 C8 3.4669 no 3_666
H9 C9 3.3875 no 3_666
H9 H2 3.5348 no 3_666
H9 H3 2.4165 no 3_666
H9 H8 3.1148 no 3_666
H9 H9 2.9539 no 3_666
H10 H2 3.3469 no 1_655
H17 Fe1 3.3171 no 3_666
H17 C1 2.9825 no 3_666
H17 C2 2.9396 no 3_666
H17 C7 2.8063 no 3_666
H17 C8 3.2452 no 3_666
H17 H1 2.6709 no 3_666
H17 H2 2.5823 no 3_666
H17 H7 2.2687 no 3_666
H17 H8 3.1499 no 3_666
H18 O4 3.2272 no 2_656
H18 C11 3.4652 no 2_656
H18 C16 3.0918 no 2_656
H18 C20 3.2225 no 2_656
H18 B2 3.2646 no 2_656
H18 H11A 3.4816 no 2_656
H18 H11B 2.6101 no 2_656
H18 H1 3.3707 no 3_666
H18 H7 3.4248 no 3_666
H18 H20 3.2843 no 2_656
H18 H23 3.4841 no 2_646
H18 H25 3.4416 no 1_455
H19 O1 2.9651 no 2_656
H19 C1 3.4879 no 4_555
H19 C11 2.7779 no 2_656
H19 H11A 2.7360 no 2_656
H19 H11B 2.2904 no 2_656
H19 H1 2.9166 no 4_555
H19 H5 3.4169 no 4_555
H20 C21 3.4172 no 2_746
H20 C23 3.4208 no 2_746
H20 C24 2.6879 no 2_746
H20 C25 2.6883 no 2_746
H20 H1 2.9125 no 4_555
H20 H5 3.5223 no 4_555
H20 H18 3.2843 no 2_646
H20 H24 2.8063 no 2_746
H20 H25 2.8125 no 2_746
H22 C2 3.3818 no 3_666
H22 H11A 3.0753 no 1_565
H22 H12B 2.8674 no 1_565
H22 H15A 3.2435 no 1_565
H22 H1 3.5771 no 3_666
H22 H2 2.6842 no 3_666
H23 C11 3.5578 no 1_565
H23 C18 3.3475 no 2_656
H23 C19 3.5989 no 2_656
H23 H11A 2.7396 no 1_565
H23 H15A 2.7810 no 1_565
H23 H1 3.5749 no 3_666
H23 H7 3.1196 no 4_565
H23 H18 3.4841 no 2_656
H23 H25 3.1688 no 2_756
H24 O4 2.7857 no 2_756
H24 C6 3.3657 no 4_565
H24 C7 2.7411 no 4_565
H24 C8 3.4121 no 4_565
H24 C15 3.5357 no 2_756
H24 C20 3.4781 no 2_756
H24 B2 3.5843 no 2_756
H24 H15B 3.3780 no 2_756
H24 H7 2.4897 no 4_565
H24 H20 2.8063 no 2_756
H24 H25 3.2536 no 2_756
H25 O4 2.7798 no 2_756
H25 C15 3.4308 no 2_756
H25 C20 3.5984 no 2_756
H25 C23 3.4919 no 2_746
H25 C24 3.5361 no 2_746
H25 H15A 3.0684 no 2_756
H25 H18 3.4416 no 1_655
H25 H20 2.8125 no 2_756
H25 H23 3.1688 no 2_746
H25 H24 3.2536 no 2_746

loop_
_geom_torsion_atom_site_label_1
_geom_torsion_atom_site_label_2
_geom_torsion_atom_site_label_3
_geom_torsion_atom_site_label_4
_geom_torsion
_geom_torsion_publ_flag
_geom_torsion_site_symmetry_1
_geom_torsion_site_symmetry_3
_geom_torsion_site_symmetry_4
C1 Fe1 C2 C1 0.00(8) no . . .
C1 Fe1 C2 C3 119.05(13) no . . .
C2 Fe1 C1 C2 -0.00(8) no . . .
C2 Fe1 C1 C5 -119.48(13) no . . .
C1 Fe1 C3 C2 -37.75(7) no . . .
C1 Fe1 C3 C4 82.81(8) no . . .
C3 Fe1 C1 C2 37.70(7) no . . .
C3 Fe1 C1 C5 -81.78(8) no . . .
C1 Fe1 C4 C3 -80.38(8) no . . .
C1 Fe1 C4 C5 37.40(7) no . . .
C1 Fe1 C4 B1 161.40(12) no . . .
C4 Fe1 C1 C2 81.59(8) no . . .
C4 Fe1 C1 C5 -37.90(7) no . . .
C1 Fe1 C5 C1 0.00(8) no . . .
C1 Fe1 C5 C4 -119.53(13) no . . .
C5 Fe1 C1 C2 119.48(13) no . . .
C5 Fe1 C1 C5 -0.00(8) no . . .
C1 Fe1 C6 C7 90.70(8) no . . .
C1 Fe1 C6 C10 -150.72(7) no . . .
C1 Fe1 C6 C21 -28.76(13) no . . 3_766
C6 Fe1 C1 C2 -155.50(6) no . . .
C6 Fe1 C1 C5 85.01(8) no . . .
C1 Fe1 C7 C6 -105.86(8) no . . .
C1 Fe1 C7 C8 134.13(7) no . . .
C7 Fe1 C1 C2 -112.01(7) no . . .
C7 Fe1 C1 C5 128.50(7) no . . .
C1 Fe1 C8 C7 -66.48(11) no . . .
C1 Fe1 C8 C9 173.99(7) no . . .
C8 Fe1 C1 C2 -73.15(11) no . . .
C8 Fe1 C1 C5 167.37(7) no . . .
C1 Fe1 C10 C6 53.35(14) no . . .
C1 Fe1 C10 C9 172.81(10) no . . .
C10 Fe1 C1 C2 169.27(9) no . . .
C10 Fe1 C1 C5 49.79(15) no . . .
C2 Fe1 C3 C2 -0.00(8) no . . .
C2 Fe1 C3 C4 120.56(12) no . . .
C3 Fe1 C2 C1 -119.05(12) no . . .
C3 Fe1 C2 C3 -0.00(7) no . . .
C2 Fe1 C4 C3 -36.81(7) no . . .
C2 Fe1 C4 C5 80.97(8) no . . .
C2 Fe1 C4 B1 -155.03(12) no . . .
C4 Fe1 C2 C1 -82.02(8) no . . .
C4 Fe1 C2 C3 37.03(7) no . . .
C2 Fe1 C5 C1 37.46(7) no . . .
C2 Fe1 C5 C4 -82.07(8) no . . .
C5 Fe1 C2 C1 -37.60(7) no . . .
C5 Fe1 C2 C3 81.46(8) no . . .
C2 Fe1 C6 C7 59.87(14) no . . .
C2 Fe1 C6 C10 178.45(10) no . . .
C2 Fe1 C6 C21 -59.59(18) no . . 3_766
C6 Fe1 C2 C1 46.03(15) no . . .
C6 Fe1 C2 C3 165.08(9) no . . .
C2 Fe1 C7 C6 -148.95(7) no . . .
C2 Fe1 C7 C8 91.03(8) no . . .
C7 Fe1 C2 C1 85.85(9) no . . .
C7 Fe1 C2 C3 -155.10(7) no . . .
C2 Fe1 C8 C7 -108.48(8) no . . .
C2 Fe1 C8 C9 132.00(7) no . . .
C8 Fe1 C2 C1 130.14(7) no . . .
C8 Fe1 C2 C3 -110.81(8) no . . .
C2 Fe1 C9 C8 -71.56(11) no . . .
C2 Fe1 C9 C10 169.44(7) no . . .
C9 Fe1 C2 C1 171.88(7) no . . .
C9 Fe1 C2 C3 -69.07(11) no . . .
C3 Fe1 C4 C3 -0.00(8) no . . .
C3 Fe1 C4 C5 117.79(12) no . . .
C3 Fe1 C4 B1 -118.21(14) no . . .
C4 Fe1 C3 C2 -120.56(12) no . . .
C4 Fe1 C3 C4 -0.00(7) no . . .
C3 Fe1 C5 C1 81.14(8) no . . .
C3 Fe1 C5 C4 -38.39(7) no . . .
C5 Fe1 C3 C2 -81.71(8) no . . .
C5 Fe1 C3 C4 38.86(7) no . . .
C3 Fe1 C7 C6 176.22(11) no . . .
C3 Fe1 C7 C8 56.21(16) no . . .
C7 Fe1 C3 C2 50.88(16) no . . .
C7 Fe1 C3 C4 171.44(11) no . . .
C3 Fe1 C8 C7 -152.76(7) no . . .
C3 Fe1 C8 C9 87.71(9) no . . .
C8 Fe1 C3 C2 89.26(8) no . . .
C8 Fe1 C3 C4 -150.18(7) no . . .
C3 Fe1 C9 C8 -111.93(8) no . . .
C3 Fe1 C9 C10 129.07(7) no . . .
C9 Fe1 C3 C2 133.39(7) no . . .
C9 Fe1 C3 C4 -106.04(8) no . . .
C3 Fe1 C10 C6 166.98(7) no . . .
C3 Fe1 C10 C9 -73.56(10) no . . .
C10 Fe1 C3 C2 175.56(6) no . . .
C10 Fe1 C3 C4 -63.87(10) no . . .
C4 Fe1 C5 C1 119.53(12) no . . .
C4 Fe1 C5 C4 0.00(7) no . . .
C5 Fe1 C4 C3 -117.79(12) no . . .
C5 Fe1 C4 C5 -0.00(8) no . . .
C5 Fe1 C4 B1 124.00(15) no . . .
C4 Fe1 C6 C7 172.00(6) no . . .
C4 Fe1 C6 C10 -69.42(9) no . . .
C4 Fe1 C6 C21 52.54(14) no . . 3_766
C6 Fe1 C4 C3 174.66(6) no . . .
C6 Fe1 C4 C5 -67.55(9) no . . .
C6 Fe1 C4 B1 56.45(12) no . . .
C4 Fe1 C8 C7 166.62(10) no . . .
C4 Fe1 C8 C9 47.09(16) no . . .
C8 Fe1 C4 C3 60.13(15) no . . .
C8 Fe1 C4 C5 177.91(10) no . . .
C8 Fe1 C4 B1 -58.09(18) no . . .
C4 Fe1 C9 C8 -156.08(7) no . . .
C4 Fe1 C9 C10 84.92(8) no . . .
C9 Fe1 C4 C3 92.18(8) no . . .
C9 Fe1 C4 C5 -150.03(7) no . . .
C9 Fe1 C4 B1 -26.03(12) no . . .
C4 Fe1 C10 C6 129.43(7) no . . .
C4 Fe1 C10 C9 -111.11(7) no . . .
C10 Fe1 C4 C3 134.94(7) no . . .
C10 Fe1 C4 C5 -107.27(7) no . . .
C10 Fe1 C4 B1 16.73(11) no . . .
C5 Fe1 C6 C7 132.92(7) no . . .
C5 Fe1 C6 C10 -108.50(7) no . . .
C5 Fe1 C6 C21 13.46(12) no . . 3_766
C6 Fe1 C5 C1 -109.80(7) no . . .
C6 Fe1 C5 C4 130.67(7) no . . .
C5 Fe1 C7 C6 -65.04(10) no . . .
C5 Fe1 C7 C8 174.95(7) no . . .
C7 Fe1 C5 C1 -72.03(10) no . . .
C7 Fe1 C5 C4 168.45(6) no . . .
C5 Fe1 C9 C8 166.35(10) no . . .
C5 Fe1 C9 C10 47.35(16) no . . .
C9 Fe1 C5 C1 175.90(10) no . . .
C9 Fe1 C5 C4 56.38(15) no . . .
C5 Fe1 C10 C6 86.17(8) no . . .
C5 Fe1 C10 C9 -154.37(7) no . . .
C10 Fe1 C5 C1 -152.45(7) no . . .
C10 Fe1 C5 C4 88.02(8) no . . .
C6 Fe1 C7 C6 0.00(7) no . . .
C6 Fe1 C7 C8 -120.01(11) no . . .
C7 Fe1 C6 C7 -0.00(7) no . . .
C7 Fe1 C6 C10 118.58(11) no . . .
C7 Fe1 C6 C21 -119.46(15) no . . 3_766
C6 Fe1 C8 C7 37.36(6) no . . .
C6 Fe1 C8 C9 -82.16(7) no . . .
C8 Fe1 C6 C7 -37.12(7) no . . .
C8 Fe1 C6 C10 81.46(7) no . . .
C8 Fe1 C6 C21 -156.58(13) no . . 3_766
C6 Fe1 C9 C8 81.28(8) no . . .
C6 Fe1 C9 C10 -37.73(7) no . . .
C9 Fe1 C6 C7 -80.92(7) no . . .
C9 Fe1 C6 C10 37.66(7) no . . .
C9 Fe1 C6 C21 159.62(13) no . . 3_766
C6 Fe1 C10 C6 -0.00(7) no . . .
C6 Fe1 C10 C9 119.46(11) no . . .
C10 Fe1 C6 C7 -118.58(11) no . . .
C10 Fe1 C6 C10 -0.00(7) no . . .
C10 Fe1 C6 C21 121.96(15) no . . 3_766
C7 Fe1 C8 C7 0.00(7) no . . .
C7 Fe1 C8 C9 -119.52(12) no . . .
C8 Fe1 C7 C6 120.01(12) no . . .
C8 Fe1 C7 C8 -0.00(7) no . . .
C7 Fe1 C9 C8 37.40(7) no . . .
C7 Fe1 C9 C10 -81.61(8) no . . .
C9 Fe1 C7 C6 82.40(8) no . . .
C9 Fe1 C7 C8 -37.61(7) no . . .
C7 Fe1 C10 C6 -38.03(7) no . . .
C7 Fe1 C10 C9 81.43(7) no . . .
C10 Fe1 C7 C6 38.26(6) no . . .
C10 Fe1 C7 C8 -81.76(7) no . . .
C8 Fe1 C9 C8 0.00(8) no . . .
C8 Fe1 C9 C10 -119.00(13) no . . .
C9 Fe1 C8 C7 119.52(12) no . . .
C9 Fe1 C8 C9 0.00(8) no . . .
C8 Fe1 C10 C6 -81.67(8) no . . .
C8 Fe1 C10 C9 37.79(7) no . . .
C10 Fe1 C8 C7 81.54(7) no . . .
C10 Fe1 C8 C9 -37.98(7) no . . .
C9 Fe1 C10 C6 -119.46(12) no . . .
C9 Fe1 C10 C9 -0.00(8) no . . .
C10 Fe1 C9 C8 119.00(12) no . . .
C10 Fe1 C9 C10 -0.00(7) no . . .
C16 Fe2 C17 C16 0.00(7) no . . .
C16 Fe2 C17 C18 120.05(12) no . . .
C17 Fe2 C16 C17 0.00(8) no . . .
C17 Fe2 C16 C20 -117.99(12) no . . .
C17 Fe2 C16 B2 119.84(15) no . . .
C16 Fe2 C18 C17 -37.51(7) no . . .
C16 Fe2 C18 C19 81.91(8) no . . .
C18 Fe2 C16 C17 37.20(7) no . . .
C18 Fe2 C16 C20 -80.79(8) no . . .
C18 Fe2 C16 B2 157.04(13) no . . .
C16 Fe2 C19 C18 -81.82(7) no . . .
C16 Fe2 C19 C20 37.48(7) no . . .
C19 Fe2 C16 C17 80.98(7) no . . .
C19 Fe2 C16 C20 -37.01(7) no . . .
C19 Fe2 C16 B2 -159.19(13) no . . .
C16 Fe2 C20 C16 0.00(7) no . . .
C16 Fe2 C20 C19 -120.23(12) no . . .
C20 Fe2 C16 C17 117.99(11) no . . .
C20 Fe2 C16 C20 -0.00(7) no . . .
C20 Fe2 C16 B2 -122.17(15) no . . .
C16 Fe2 C21 C6 -8.07(14) no . . 3_766
C16 Fe2 C21 C22 113.33(7) no . . .
C16 Fe2 C21 C25 -127.13(7) no . . .
C21 Fe2 C16 C17 -127.61(7) no . . .
C21 Fe2 C16 C20 114.40(7) no . . .
C21 Fe2 C16 B2 -7.78(12) no . . .
C16 Fe2 C22 C21 -85.39(8) no . . .
C16 Fe2 C22 C23 155.35(6) no . . .
C22 Fe2 C16 C17 -83.99(8) no . . .
C22 Fe2 C16 C20 158.02(7) no . . .
C22 Fe2 C16 B2 35.84(13) no . . .
C16 Fe2 C23 C22 -53.05(18) no . . .
C16 Fe2 C23 C24 -172.22(11) no . . .
C23 Fe2 C16 C17 -46.88(17) no . . .
C23 Fe2 C16 C20 -164.87(12) no . . .
C23 Fe2 C16 B2 72.96(19) no . . .
C16 Fe2 C25 C21 73.62(10) no . . .
C16 Fe2 C25 C24 -166.75(6) no . . .
C25 Fe2 C16 C17 -168.92(6) no . . .
C25 Fe2 C16 C20 73.09(9) no . . .
C25 Fe2 C16 B2 -49.09(14) no . . .
C17 Fe2 C18 C17 0.00(8) no . . .
C17 Fe2 C18 C19 119.42(13) no . . .
C18 Fe2 C17 C16 -120.05(13) no . . .
C18 Fe2 C17 C18 -0.00(8) no . . .
C17 Fe2 C19 C18 -37.63(7) no . . .
C17 Fe2 C19 C20 81.68(8) no . . .
C19 Fe2 C17 C16 -82.40(8) no . . .
C19 Fe2 C17 C18 37.65(7) no . . .
C17 Fe2 C20 C16 38.55(7) no . . .
C17 Fe2 C20 C19 -81.67(8) no . . .
C20 Fe2 C17 C16 -38.62(7) no . . .
C20 Fe2 C17 C18 81.43(8) no . . .
C17 Fe2 C21 C6 -49.90(15) no . . 3_766
C17 Fe2 C21 C22 71.50(10) no . . .
C17 Fe2 C21 C25 -168.95(7) no . . .
C21 Fe2 C17 C16 73.57(10) no . . .
C21 Fe2 C17 C18 -166.38(7) no . . .
C17 Fe2 C22 C21 -128.83(7) no . . .
C17 Fe2 C22 C23 111.91(8) no . . .
C22 Fe2 C17 C16 114.33(8) no . . .
C22 Fe2 C17 C18 -125.63(7) no . . .
C17 Fe2 C23 C22 -85.91(9) no . . .
C17 Fe2 C23 C24 154.92(7) no . . .
C23 Fe2 C17 C16 157.96(7) no . . .
C23 Fe2 C17 C18 -81.99(9) no . . .
C17 Fe2 C24 C23 -51.23(17) no . . .
C17 Fe2 C24 C25 -170.58(12) no . . .
C24 Fe2 C17 C16 -166.85(12) no . . .
C24 Fe2 C17 C18 -46.80(17) no . . .
C18 Fe2 C19 C18 -0.00(8) no . . .
C18 Fe2 C19 C20 119.31(12) no . . .
C19 Fe2 C18 C17 -119.42(12) no . . .
C19 Fe2 C18 C19 -0.00(8) no . . .
C18 Fe2 C20 C16 82.48(8) no . . .
C18 Fe2 C20 C19 -37.75(7) no . . .
C20 Fe2 C18 C17 -81.81(8) no . . .
C20 Fe2 C18 C19 37.61(7) no . . .
C18 Fe2 C22 C21 -170.21(7) no . . .
C18 Fe2 C22 C23 70.53(10) no . . .
C22 Fe2 C18 C17 74.31(10) no . . .
C22 Fe2 C18 C19 -166.27(7) no . . .
C18 Fe2 C23 C22 -128.13(8) no . . .
C18 Fe2 C23 C24 112.70(8) no . . .
C23 Fe2 C18 C17 114.45(8) no . . .
C23 Fe2 C18 C19 -126.13(8) no . . .
C18 Fe2 C24 C23 -83.42(9) no . . .
C18 Fe2 C24 C25 157.23(7) no . . .
C24 Fe2 C18 C17 156.90(7) no . . .
C24 Fe2 C18 C19 -83.68(9) no . . .
C18 Fe2 C25 C21 -166.21(11) no . . .
C18 Fe2 C25 C24 -46.58(17) no . . .
C25 Fe2 C18 C17 -170.88(11) no . . .
C25 Fe2 C18 C19 -51.46(17) no . . .
C19 Fe2 C20 C16 120.23(12) no . . .
C19 Fe2 C20 C19 0.00(7) no . . .
C20 Fe2 C19 C18 -119.31(12) no . . .
C20 Fe2 C19 C20 0.00(7) no . . .
C19 Fe2 C21 C6 73.17(19) no . . 3_766
C19 Fe2 C21 C22 -165.43(12) no . . .
C19 Fe2 C21 C25 -45.89(17) no . . .
C21 Fe2 C19 C18 -172.98(11) no . . .
C21 Fe2 C19 C20 -53.68(17) no . . .
C19 Fe2 C23 C22 -168.38(7) no . . .
C19 Fe2 C23 C24 72.45(10) no . . .
C23 Fe2 C19 C18 72.10(10) no . . .
C23 Fe2 C19 C20 -168.60(7) no . . .
C19 Fe2 C24 C23 -125.91(8) no . . .
C19 Fe2 C24 C25 114.74(8) no . . .
C24 Fe2 C19 C18 112.52(7) no . . .
C24 Fe2 C19 C20 -128.18(7) no . . .
C19 Fe2 C25 C21 158.37(7) no . . .
C19 Fe2 C25 C24 -82.00(9) no . . .
C25 Fe2 C19 C18 155.01(7) no . . .
C25 Fe2 C19 C20 -85.68(9) no . . .
C20 Fe2 C21 C6 35.81(14) no . . 3_766
C20 Fe2 C21 C22 157.21(6) no . . .
C20 Fe2 C21 C25 -83.24(8) no . . .
C21 Fe2 C20 C16 -84.71(8) no . . .
C21 Fe2 C20 C19 155.06(6) no . . .
C20 Fe2 C22 C21 -50.69(18) no . . .
C20 Fe2 C22 C23 -169.95(12) no . . .
C22 Fe2 C20 C16 -48.87(18) no . . .
C22 Fe2 C20 C19 -169.10(13) no . . .
C20 Fe2 C24 C23 -165.53(7) no . . .
C20 Fe2 C24 C25 75.12(10) no . . .
C24 Fe2 C20 C16 -169.51(7) no . . .
C24 Fe2 C20 C19 70.27(10) no . . .
C20 Fe2 C25 C21 115.19(7) no . . .
C20 Fe2 C25 C24 -125.17(7) no . . .
C25 Fe2 C20 C16 -127.62(7) no . . .
C25 Fe2 C20 C19 112.16(7) no . . .
C21 Fe2 C22 C21 0.00(7) no . . .
C21 Fe2 C22 C23 -119.26(12) no . . .
C22 Fe2 C21 C6 -121.40(16) no . . 3_766
C22 Fe2 C21 C22 0.00(8) no . . .
C22 Fe2 C21 C25 119.54(12) no . . .
C21 Fe2 C23 C22 37.72(7) no . . .
C21 Fe2 C23 C24 -81.45(8) no . . .
C23 Fe2 C21 C6 -159.34(14) no . . 3_766
C23 Fe2 C21 C22 -37.94(7) no . . .
C23 Fe2 C21 C25 81.60(8) no . . .
C21 Fe2 C24 C23 81.99(8) no . . .
C21 Fe2 C24 C25 -37.36(7) no . . .
C24 Fe2 C21 C6 156.76(14) no . . 3_766
C24 Fe2 C21 C22 -81.84(8) no . . .
C24 Fe2 C21 C25 37.70(7) no . . .
C21 Fe2 C25 C21 -0.00(7) no . . .
C21 Fe2 C25 C24 119.63(12) no . . .
C25 Fe2 C21 C6 119.06(16) no . . 3_766
C25 Fe2 C21 C22 -119.54(12) no . . .
C25 Fe2 C21 C25 0.00(8) no . . .
C22 Fe2 C23 C22 -0.00(8) no . . .
C22 Fe2 C23 C24 -119.17(13) no . . .
C23 Fe2 C22 C21 119.26(12) no . . .
C23 Fe2 C22 C23 -0.00(8) no . . .
C22 Fe2 C24 C23 38.00(7) no . . .
C22 Fe2 C24 C25 -81.35(8) no . . .
C24 Fe2 C22 C21 81.54(8) no . . .
C24 Fe2 C22 C23 -37.72(7) no . . .
C22 Fe2 C25 C21 -37.69(7) no . . .
C22 Fe2 C25 C24 81.95(8) no . . .
C25 Fe2 C22 C21 37.43(7) no . . .
C25 Fe2 C22 C23 -81.83(8) no . . .
C23 Fe2 C24 C23 0.00(8) no . . .
C23 Fe2 C24 C25 -119.35(13) no . . .
C24 Fe2 C23 C22 119.17(13) no . . .
C24 Fe2 C23 C24 0.00(8) no . . .
C23 Fe2 C25 C21 -81.97(8) no . . .
C23 Fe2 C25 C24 37.66(7) no . . .
C25 Fe2 C23 C22 81.37(8) no . . .
C25 Fe2 C23 C24 -37.80(7) no . . .
C24 Fe2 C25 C21 -119.63(12) no . . .
C24 Fe2 C25 C24 0.00(8) no . . .
C25 Fe2 C24 C23 119.35(12) no . . .
C25 Fe2 C24 C25 -0.00(7) no . . .
C11 O1 B1 O2 -3.3(3) no . . .
C11 O1 B1 C4 -179.20(12) no . . .
B1 O1 C11 C13 37.15(17) no . . .
C12 O2 B1 O1 -6.2(3) no . . .
C12 O2 B1 C4 169.63(13) no . . .
B1 O2 C12 C13 -19.4(2) no . . .
C14 O3 B2 O4 2.2(3) no . . .
C14 O3 B2 C16 -173.42(12) no . . .
B2 O3 C14 C13 29.78(18) no . . .
C15 O4 B2 O3 -3.9(3) no . . .
C15 O4 B2 C16 171.65(13) no . . .
B2 O4 C15 C13 -26.4(2) no . . .
Fe1 C1 C2 Fe1 -0.0 no . . .
Fe1 C1 C2 C3 -59.39(10) no . . .
Fe1 C1 C5 Fe1 -0.0 no . . .
Fe1 C1 C5 C4 59.83(10) no . . .
C2 C1 C5 Fe1 -59.56(12) no . . .
C2 C1 C5 C4 0.27(18) no . . .
C5 C1 C2 Fe1 58.74(12) no . . .
C5 C1 C2 C3 -0.65(19) no . . .
Fe1 C2 C3 Fe1 0.0 no . . .
Fe1 C2 C3 C4 -58.27(10) no . . .
C1 C2 C3 Fe1 59.06(12) no . . .
C1 C2 C3 C4 0.79(18) no . . .
Fe1 C3 C4 Fe1 0.0 no . . .
Fe1 C3 C4 C5 -59.27(9) no . . .
Fe1 C3 C4 B1 110.85(13) no . . .
C2 C3 C4 Fe1 58.64(12) no . . .
C2 C3 C4 C5 -0.62(17) no . . .
C2 C3 C4 B1 169.49(13) no . . .
Fe1 C4 C5 Fe1 -0.0 no . . .
Fe1 C4 C5 C1 -59.99(10) no . . .
Fe1 C4 B1 O1 105.71(14) no . . .
Fe1 C4 B1 O2 -70.36(17) no . . .
C3 C4 C5 Fe1 60.21(11) no . . .
C3 C4 C5 C1 0.22(17) no . . .
C3 C4 B1 O1 22.1(3) no . . .
C3 C4 B1 O2 -153.95(15) no . . .
C5 C4 B1 O1 -170.11(15) no . . .
C5 C4 B1 O2 13.8(3) no . . .
B1 C4 C5 Fe1 -109.16(17) no . . .
B1 C4 C5 C1 -169.16(14) no . . .
Fe1 C6 C7 Fe1 -0.0 no . . .
Fe1 C6 C7 C8 59.23(10) no . . .
Fe1 C6 C10 Fe1 -0.0 no . . .
Fe1 C6 C10 C9 -59.58(9) no . . .
Fe1 C6 C21 Fe2 -170.62(8) no . 3_766 3_766
Fe1 C6 C21 C22 -78.67(18) no . 3_766 3_766
Fe1 C6 C21 C25 98.83(16) no . 3_766 3_766
C7 C6 C10 Fe1 59.40(11) no . . .
C7 C6 C10 C9 -0.18(16) no . . .
C10 C6 C7 Fe1 -58.92(11) no . . .
C10 C6 C7 C8 0.30(17) no . . .
C7 C6 C21 Fe2 102.16(18) no . 3_766 3_766
C7 C6 C21 C22 -165.89(14) no . 3_766 3_766
C7 C6 C21 C25 11.6(3) no . 3_766 3_766
C21 C6 C7 Fe1 116.85(16) no 3_766 . .
C21 C6 C7 C8 176.08(13) no 3_766 . .
C10 C6 C21 Fe2 -82.9(2) no . 3_766 3_766
C10 C6 C21 C22 9.0(3) no . 3_766 3_766
C10 C6 C21 C25 -173.49(14) no . 3_766 3_766
C21 C6 C10 Fe1 -116.24(16) no 3_766 . .
C21 C6 C10 C9 -175.82(14) no 3_766 . .
Fe1 C7 C8 Fe1 0.0 no . . .
Fe1 C7 C8 C9 58.72(9) no . . .
C6 C7 C8 Fe1 -59.03(12) no . . .
C6 C7 C8 C9 -0.31(18) no . . .
Fe1 C8 C9 Fe1 0.0 no . . .
Fe1 C8 C9 C10 59.17(9) no . . .
C7 C8 C9 Fe1 -58.97(12) no . . .
C7 C8 C9 C10 0.19(17) no . . .
Fe1 C9 C10 Fe1 0.0 no . . .
Fe1 C9 C10 C6 59.75(9) no . . .
C8 C9 C10 Fe1 -59.76(11) no . . .
C8 C9 C10 C6 -0.01(17) no . . .
O1 C11 C13 C12 -59.47(15) no . . .
O1 C11 C13 C14 62.23(16) no . . .
O1 C11 C13 C15 -179.23(11) no . . .
O2 C12 C13 C11 50.23(17) no . . .
O2 C12 C13 C14 -70.84(17) no . . .
O2 C12 C13 C15 170.22(12) no . . .
C11 C13 C14 O3 63.05(16) no . . .
C11 C13 C15 O4 -65.18(17) no . . .
C12 C13 C14 O3 -177.92(12) no . . .
C12 C13 C15 O4 176.85(13) no . . .
C14 C13 C15 O4 55.34(17) no . . .
C15 C13 C14 O3 -57.37(16) no . . .
Fe2 C16 C17 Fe2 0.0 no . . .
Fe2 C16 C17 C18 -59.65(9) no . . .
Fe2 C16 C20 Fe2 -0.0 no . . .
Fe2 C16 C20 C19 58.76(9) no . . .
Fe2 C16 B2 O3 -82.22(17) no . . .
Fe2 C16 B2 O4 101.98(16) no . . .
C17 C16 C20 Fe2 -59.10(11) no . . .
C17 C16 C20 C19 -0.35(17) no . . .
C20 C16 C17 Fe2 59.54(11) no . . .
C20 C16 C17 C18 -0.12(17) no . . .
C17 C16 B2 O3 4.8(3) no . . .
C17 C16 B2 O4 -171.01(15) no . . .
B2 C16 C17 Fe2 -117.16(16) no . . .
B2 C16 C17 C18 -176.82(14) no . . .
C20 C16 B2 O3 -171.22(15) no . . .
C20 C16 B2 O4 13.0(3) no . . .
B2 C16 C20 Fe2 117.52(17) no . . .
B2 C16 C20 C19 176.28(14) no . . .
Fe2 C17 C18 Fe2 -0.0 no . . .
Fe2 C17 C18 C19 -59.00(10) no . . .
C16 C17 C18 Fe2 59.54(12) no . . .
C16 C17 C18 C19 0.54(18) no . . .
Fe2 C18 C19 Fe2 -0.0 no . . .
Fe2 C18 C19 C20 -59.33(10) no . . .
C17 C18 C19 Fe2 58.58(12) no . . .
C17 C18 C19 C20 -0.75(18) no . . .
Fe2 C19 C20 Fe2 0.0 no . . .
Fe2 C19 C20 C16 -58.59(9) no . . .
C18 C19 C20 Fe2 59.27(12) no . . .
C18 C19 C20 C16 0.68(18) no . . .
Fe2 C21 C22 Fe2 0.0 no . . .
Fe2 C21 C22 C23 58.97(10) no . . .
Fe2 C21 C25 Fe2 0.0 no . . .
Fe2 C21 C25 C24 -58.98(9) no . . .
C6 C21 C22 Fe2 123.84(17) no 3_766 . .
C6 C21 C22 C23 -177.19(14) no 3_766 . .
C6 C21 C25 Fe2 -123.85(16) no 3_766 . .
C6 C21 C25 C24 177.17(14) no 3_766 . .
C22 C21 C25 Fe2 58.23(11) no . . .
C22 C21 C25 C24 -0.75(17) no . . .
C25 C21 C22 Fe2 -58.29(11) no . . .
C25 C21 C22 C23 0.68(17) no . . .
Fe2 C22 C23 Fe2 0.0 no . . .
Fe2 C22 C23 C24 59.39(10) no . . .
C21 C22 C23 Fe2 -59.74(12) no . . .
C21 C22 C23 C24 -0.34(18) no . . .
Fe2 C23 C24 Fe2 0.0 no . . .
Fe2 C23 C24 C25 59.38(10) no . . .
C22 C23 C24 Fe2 -59.50(12) no . . .
C22 C23 C24 C25 -0.12(18) no . . .
Fe2 C24 C25 Fe2 0.0 no . . .
Fe2 C24 C25 C21 59.76(10) no . . .
C23 C24 C25 Fe2 -59.22(12) no . . .
C23 C24 C25 C21 0.54(18) no . . .
